data_4133783
loop_
_publ_author_name
'Lv, Ze-Jie'
'Huang, Zhe'
'Shen, Jinghang'
'Zhang, Wen-Xiong'
'Xi, Zhenfeng'

_publ_section_title
;
 Well-Defined Scandacyclopropenes: Synthesis, Structure, and Reactivity.
;
_journal_issue 51
_journal_name_full 'Journal of the American Chemical Society'
_journal_page_first 20547
_journal_page_last 20555
_journal_paper_doi 10.1021/jacs.9b11631
_journal_volume 141
_journal_year 2019
_chemical_formula_moiety 'C35 H48 N2 Sc, C18 H36 K N2 O6, 2(C4 H8 O)'
_chemical_formula_sum 'C61 H100 K N4 O8 Sc'
_chemical_formula_weight 1101.50
_space_group_crystal_system monoclinic
_space_group_IT_number 14
_space_group_name_Hall '-P 2yn'
_space_group_name_H-M_alt 'P 1 21/n 1'
_atom_sites_solution_hydrogens geom
_atom_sites_solution_primary direct
_audit_creation_date 2019-10-27
_audit_creation_method
;
Olex2 1.2
(compiled 2018.05.29 svn.r3508 for OlexSys, GUI svn.r5506)
;
_cell_angle_alpha 90
_cell_angle_beta 93.986(2)
_cell_angle_gamma 90
_cell_formula_units_Z 4
_cell_length_a 16.1534(3)
_cell_length_b 21.9933(5)
_cell_length_c 18.0185(4)
_cell_measurement_reflns_used 33798
_cell_measurement_temperature 179.99(10)
_cell_measurement_theta_max 29.5840
_cell_measurement_theta_min 3.6430
_cell_volume 6385.9(2)
_computing_cell_refinement 'CrysAlisPro 1.171.39.33c (Rigaku OD, 2017)'
_computing_data_collection 'CrysAlisPro 1.171.39.33c (Rigaku OD, 2017)'
_computing_data_reduction 'CrysAlisPro 1.171.39.33c (Rigaku OD, 2017)'
_computing_molecular_graphics 'Olex2 (Dolomanov et al., 2009)'
_computing_publication_material 'Olex2 (Dolomanov et al., 2009)'
_computing_structure_refinement 'ShelXL (Sheldrick, 2015)'
_computing_structure_solution 'ShelXS (Sheldrick, 2008)'
_diffrn_ambient_environment N~2~
_diffrn_ambient_temperature 179.99(10)
_diffrn_detector 'CCD plate'
_diffrn_measured_fraction_theta_full 0.995
_diffrn_measured_fraction_theta_max 0.996
_diffrn_measurement_details
;
List of Runs (angles in degrees, time in seconds):

  # Type    Start    End  Width  t~exp~   \w     \q     \k     \f   Frames
--------------------------------------------------------------------------
  1  \w     30.00  74.00   0.50    3.67    --   -3.30  38.00 120.00   88
  2  \w    -26.00  28.00   0.50    3.67    --   -3.30 -82.00 -60.00  108
  3  \w     -7.00  31.00   0.50    3.67    --   -3.30 -82.00-180.00   76
  4  \w    -68.00  20.00   0.50    3.67    --   -3.30 -38.00  90.00  176
  5  \w     -6.00  20.00   0.50    3.67    --   -3.30  38.00 120.00   52
  6  \w    -92.00 -46.00   0.50    3.67    --   -3.30 -19.00   0.00   92
  7  \w    -47.00  33.00   0.50    3.67    --    3.60 -77.00 -30.00  160
  8  \w    -23.00  35.00   0.50    3.67    --    3.60 -82.00  60.00  116
  9  \w    -13.00  36.00   0.50    3.67    --    3.60 -82.00  90.00   98
 10  \w    -49.00  24.00   0.50    3.67    --    3.60 -38.00-180.00  146
;
_diffrn_measurement_device 'four-circle diffractometer'
_diffrn_measurement_device_type 'XtaLAB AFC12 (RINC): Kappa single'
_diffrn_measurement_method '\w scans'
_diffrn_orient_matrix_type 'CrysAlisPro convention (1999,Acta A55,543-557)'
_diffrn_orient_matrix_UB_11 -0.0124223000
_diffrn_orient_matrix_UB_12 -0.0101894000
_diffrn_orient_matrix_UB_13 0.0348903000
_diffrn_orient_matrix_UB_21 0.0041295000
_diffrn_orient_matrix_UB_22 -0.0305899000
_diffrn_orient_matrix_UB_23 -0.0116268000
_diffrn_orient_matrix_UB_31 0.0420235000
_diffrn_orient_matrix_UB_32 0.0000094000
_diffrn_orient_matrix_UB_33 0.0143387000
_diffrn_radiation_monochromator mirror
_diffrn_radiation_probe x-ray
_diffrn_radiation_type MoK\a
_diffrn_radiation_wavelength 0.71073
_diffrn_reflns_av_R_equivalents 0.0330
_diffrn_reflns_av_unetI/netI 0.0170
_diffrn_reflns_Laue_measured_fraction_full 0.995
_diffrn_reflns_Laue_measured_fraction_max 0.996
_diffrn_reflns_limit_h_max 19
_diffrn_reflns_limit_h_min -19
_diffrn_reflns_limit_k_max 27
_diffrn_reflns_limit_k_min -27
_diffrn_reflns_limit_l_max 22
_diffrn_reflns_limit_l_min -22
_diffrn_reflns_number 115203
_diffrn_reflns_point_group_measured_fraction_full 0.995
_diffrn_reflns_point_group_measured_fraction_max 0.996
_diffrn_reflns_theta_full 25.242
_diffrn_reflns_theta_max 26.022
_diffrn_reflns_theta_min 3.392
_diffrn_source 'Rotating-anode X-ray tube'
_diffrn_source_type 'Rigaku (Mo) X-ray Source'
_exptl_absorpt_coefficient_mu 0.233
_exptl_absorpt_correction_T_max 1.00000
_exptl_absorpt_correction_T_min 0.97474
_exptl_absorpt_correction_type multi-scan
_exptl_absorpt_process_details
;
CrysAlisPro 1.171.39.33c (Rigaku Oxford Diffraction, 2017)
Empirical absorption correction using spherical harmonics,
 implemented in SCALE3 ABSPACK scaling algorithm.
;
_exptl_crystal_colour 'clear light yellow'
_exptl_crystal_colour_lustre clear
_exptl_crystal_colour_modifier light
_exptl_crystal_colour_primary yellow
_exptl_crystal_density_diffrn 1.146
_exptl_crystal_description block
_exptl_crystal_F_000 2392
_exptl_crystal_size_max 0.18
_exptl_crystal_size_mid 0.15
_exptl_crystal_size_min 0.12
_refine_diff_density_max 0.503
_refine_diff_density_min -0.316
_refine_diff_density_rms 0.045
_refine_ls_extinction_method none
_refine_ls_goodness_of_fit_ref 1.025
_refine_ls_hydrogen_treatment constr
_refine_ls_matrix_type full
_refine_ls_number_parameters 696
_refine_ls_number_reflns 12521
_refine_ls_number_restraints 1
_refine_ls_restrained_S_all 1.034
_refine_ls_R_factor_all 0.0522
_refine_ls_R_factor_gt 0.0456
_refine_ls_shift/su_max 0.001
_refine_ls_shift/su_mean 0.000
_refine_ls_structure_factor_coef Fsqd
_refine_ls_weighting_details 'w=1/[\s^2^(Fo^2^)+(0.0710P)^2^+3.2199P] where P=(Fo^2^+2Fc^2^)/3'
_refine_ls_weighting_scheme calc
_refine_ls_wR_factor_gt 0.1241
_refine_ls_wR_factor_ref 0.1299
_reflns_Friedel_coverage 0.000
_reflns_number_gt 10902
_reflns_number_total 12521
_reflns_threshold_expression 'I > 2\s(I)'
_cod_data_source_file ja9b11631_si_002.cif
_cod_data_source_block 2a-crypt_(THF)2
_cod_depositor_comments 'Adding full bibliography for 4133782--4133791.cif.'
_cod_database_code 4133783
_shelx_shelxl_version_number 2017/1
_chemical_oxdiff_formula 'Sc C H N O K'
_shelx_space_group_comment
;
The symmetry employed for this shelxl refinement is uniquely defined
by the following loop, which should always be used as a source of
symmetry information in preference to the above space-group names.
They are only intended as comments.
;
_shelx_estimated_absorpt_t_max 0.973
_shelx_estimated_absorpt_t_min 0.959
_reflns_odcompleteness_completeness 99.72
_reflns_odcompleteness_iscentric 1
_reflns_odcompleteness_theta 27.42
_olex2_refinement_description
;
1. Fixed Uiso
 At 1.2 times of:
  All C(H) groups, All C(H,H) groups, All C(H,H,H,H) groups
 At 1.5 times of:
  All C(H,H,H) groups
2. Restrained distances
 C55-C54
 1.54 with sigma of 0.01
3. Others
 Sof(O7B)=Sof(H58C)=Sof(H58D)=Sof(H61C)=Sof(H61D)=1-FVAR(1)
 Sof(O7A)=Sof(H58A)=Sof(H58B)=Sof(H61A)=Sof(H61B)=FVAR(1)
4.a Ternary CH refined with riding coordinates:
 C20(H20), C23(H23)
4.b Secondary CH2 refined with riding coordinates:
 C16(H16A,H16B), C17(H17A,H17B), C18(H18A,H18B), C36(H36A,H36B), C37(H37A,
 H37B), C38(H38A,H38B), C39(H39A,H39B), C40(H40A,H40B), C41(H41A,H41B),
 C42(H42A,H42B), C43(H43A,H43B), C44(H44A,H44B), C45(H45A,H45B), C46(H46A,H46B),
  C47(H47A,H47B), C48(H48A,H48B), C49(H49A,H49B), C50(H50A,H50B), C51(H51A,
 H51B), C52(H52A,H52B), C53(H53A,H53B), C58(H58A,H58B), C58(H58C,H58D),
 C59(H59A,H59B), C60(H60A,H60B), C61(H61A,H61B), C61(H61C,H61D), C54(H54A,H54B),
  C55(H55A,H55B), C56(H56A,H56B), C57(H57A,H57B)
4.c Aromatic/amide H refined with riding coordinates:
 C4(H4), C5(H5), C6(H6), C7(H7), C8(H8), C10(H10), C11(H11), C12(H12),
 C13(H13), C14(H14)
4.d Idealised Me refined as rotating group:
 C19(H19A,H19B,H19C), C21(H21A,H21B,H21C), C22(H22A,H22B,H22C), C24(H24A,H24B,
 H24C), C25(H25A,H25B,H25C), C31(H31A,H31B,H31C), C32(H32A,H32B,H32C), C33(H33A,
 H33B,H33C), C34(H34A,H34B,H34C), C35(H35A,H35B,H35C)
;
_olex2_submission_special_instructions 'No special instructions were received'
_oxdiff_exptl_absorpt_empirical_details
;
Empirical correction (ABSPACK) includes:
- Absorption correction using spherical harmonics
- Frame scaling
;
_oxdiff_exptl_absorpt_empirical_full_max 2.125
_oxdiff_exptl_absorpt_empirical_full_min 0.716

loop_
_space_group_symop_operation_xyz
'x, y, z'
'-x+1/2, y+1/2, -z+1/2'
'-x, -y, -z'
'x-1/2, -y-1/2, z-1/2'

loop_
_atom_site_label
_atom_site_type_symbol
_atom_site_fract_x
_atom_site_fract_y
_atom_site_fract_z
_atom_site_U_iso_or_equiv
_atom_site_adp_type
_atom_site_occupancy
_atom_site_site_symmetry_order
_atom_site_calc_flag
_atom_site_refinement_flags_posn
_atom_site_refinement_flags_occupancy
_atom_site_disorder_assembly
_atom_site_disorder_group
Sc1 Sc 0.22813(2) 0.32125(2) 0.29412(2) 0.02438(9) Uani 1 1 d . . . .
N1 N 0.27050(8) 0.41862(6) 0.29630(8) 0.0316(3) Uani 1 1 d . . . .
N2 N 0.24312(9) 0.37170(7) 0.40176(8) 0.0348(3) Uani 1 1 d . . . .
C1 C 0.32339(10) 0.25216(7) 0.31018(9) 0.0294(3) Uani 1 1 d . . . .
C2 C 0.33738(9) 0.28338(7) 0.24775(9) 0.0276(3) Uani 1 1 d . . . .
C3 C 0.37290(11) 0.20278(8) 0.34481(10) 0.0358(4) Uani 1 1 d . . . .
C4 C 0.37056(13) 0.14355(9) 0.31568(12) 0.0454(5) Uani 1 1 d . . . .
H4 H 0.337431 0.135596 0.272487 0.054 Uiso 1 1 calc R . . .
C5 C 0.41628(16) 0.09662(11) 0.34955(16) 0.0648(7) Uani 1 1 d . . . .
H5 H 0.413277 0.057852 0.328933 0.078 Uiso 1 1 calc R . . .
C6 C 0.46604(18) 0.10687(13) 0.41334(19) 0.0801(9) Uani 1 1 d . . . .
H6 H 0.497983 0.075606 0.435131 0.096 Uiso 1 1 calc R . . .
C7 C 0.46797(18) 0.16462(14) 0.44485(18) 0.0777(9) Uani 1 1 d . . . .
H7 H 0.500299 0.171775 0.488719 0.093 Uiso 1 1 calc R . . .
C8 C 0.42200(14) 0.21159(10) 0.41128(13) 0.0546(5) Uani 1 1 d . . . .
H8 H 0.423746 0.249846 0.433332 0.066 Uiso 1 1 calc R . . .
C9 C 0.40419(10) 0.27749(8) 0.19729(9) 0.0290(3) Uani 1 1 d . . . .
C10 C 0.46622(10) 0.32207(8) 0.19442(10) 0.0327(4) Uani 1 1 d . . . .
H10 H 0.466855 0.354276 0.227910 0.039 Uiso 1 1 calc R . . .
C11 C 0.52654(11) 0.31965(9) 0.14330(11) 0.0399(4) Uani 1 1 d . . . .
H11 H 0.566818 0.349854 0.143137 0.048 Uiso 1 1 calc R . . .
C12 C 0.52694(13) 0.27246(10) 0.09258(11) 0.0480(5) Uani 1 1 d . . . .
H12 H 0.567034 0.270820 0.058008 0.058 Uiso 1 1 calc R . . .
C13 C 0.46705(14) 0.22789(10) 0.09403(11) 0.0492(5) Uani 1 1 d . . . .
H13 H 0.467062 0.195945 0.060213 0.059 Uiso 1 1 calc R . . .
C14 C 0.40660(12) 0.22999(9) 0.14534(10) 0.0392(4) Uani 1 1 d . . . .
H14 H 0.366966 0.199320 0.145253 0.047 Uiso 1 1 calc R . . .
C15 C 0.28947(10) 0.41234(8) 0.36860(10) 0.0325(4) Uani 1 1 d . . . .
C16 C 0.36463(11) 0.44290(8) 0.40894(11) 0.0365(4) Uani 1 1 d . . . .
H16A H 0.352355 0.452343 0.459604 0.044 Uiso 1 1 calc R . . .
H16B H 0.376554 0.480710 0.384112 0.044 Uiso 1 1 calc R . . .
C17 C 0.44094(11) 0.40094(8) 0.40985(11) 0.0378(4) Uani 1 1 d . . . .
H17A H 0.426377 0.361626 0.429568 0.045 Uiso 1 1 calc R . . .
H17B H 0.455869 0.394869 0.359163 0.045 Uiso 1 1 calc R . . .
C18 C 0.51520(11) 0.42557(10) 0.45561(10) 0.0411(4) Uani 1 1 d . . . .
H18A H 0.499288 0.434421 0.505403 0.049 Uiso 1 1 calc R . . .
H18B H 0.532433 0.463418 0.433738 0.049 Uiso 1 1 calc R . . .
C19 C 0.58762(14) 0.38201(14) 0.46064(15) 0.0658(7) Uani 1 1 d . . . .
H19A H 0.570740 0.344184 0.481472 0.099 Uiso 1 1 calc GR . . .
H19B H 0.632259 0.399141 0.491844 0.099 Uiso 1 1 calc GR . . .
H19C H 0.605915 0.375008 0.411801 0.099 Uiso 1 1 calc GR . . .
C20 C 0.25682(12) 0.35752(10) 0.48044(10) 0.0447(5) Uani 1 1 d . . . .
H20 H 0.316273 0.361238 0.494644 0.054 Uiso 1 1 calc R . . .
C21 C 0.23091(16) 0.29194(12) 0.49223(12) 0.0602(6) Uani 1 1 d . . . .
H21A H 0.262042 0.265597 0.462080 0.090 Uiso 1 1 calc GR . . .
H21B H 0.172761 0.287527 0.478373 0.090 Uiso 1 1 calc GR . . .
H21C H 0.241591 0.281301 0.543676 0.090 Uiso 1 1 calc GR . . .
C22 C 0.20991(19) 0.40124(14) 0.52805(13) 0.0718(7) Uani 1 1 d . . . .
H22A H 0.227191 0.442169 0.518948 0.108 Uiso 1 1 calc GR . . .
H22B H 0.221602 0.391567 0.579672 0.108 Uiso 1 1 calc GR . . .
H22C H 0.151388 0.397504 0.515512 0.108 Uiso 1 1 calc GR . . .
C23 C 0.32006(11) 0.45705(8) 0.24915(11) 0.0377(4) Uani 1 1 d . . . .
H23 H 0.378726 0.453553 0.266502 0.045 Uiso 1 1 calc R . . .
C24 C 0.29458(15) 0.52374(9) 0.25170(15) 0.0541(5) Uani 1 1 d . . . .
H24A H 0.328564 0.547217 0.220748 0.081 Uiso 1 1 calc GR . . .
H24B H 0.301726 0.538258 0.301985 0.081 Uiso 1 1 calc GR . . .
H24C H 0.237407 0.527728 0.233979 0.081 Uiso 1 1 calc GR . . .
C25 C 0.30908(13) 0.43445(10) 0.16978(11) 0.0457(5) Uani 1 1 d . . . .
H25A H 0.346915 0.455471 0.139965 0.069 Uiso 1 1 calc GR . . .
H25B H 0.253148 0.441935 0.150385 0.069 Uiso 1 1 calc GR . . .
H25C H 0.320201 0.391592 0.168624 0.069 Uiso 1 1 calc GR . . .
C26 C 0.07191(11) 0.31778(11) 0.29968(12) 0.0503(6) Uani 1 1 d . . . .
C27 C 0.09803(12) 0.25719(10) 0.29252(11) 0.0469(5) Uani 1 1 d . . . .
C28 C 0.12901(11) 0.25083(9) 0.22218(12) 0.0422(4) Uani 1 1 d . . . .
C29 C 0.12263(11) 0.30667(10) 0.18633(10) 0.0419(4) Uani 1 1 d . . . .
C30 C 0.08714(11) 0.34846(9) 0.23375(13) 0.0460(5) Uani 1 1 d . . . .
C31 C 0.03014(16) 0.3448(2) 0.36404(19) 0.1128(16) Uani 1 1 d . . . .
H31A H 0.022158 0.313767 0.400338 0.169 Uiso 1 1 calc GR . . .
H31B H -0.022700 0.361294 0.346603 0.169 Uiso 1 1 calc GR . . .
H31C H 0.064279 0.376545 0.386261 0.169 Uiso 1 1 calc GR . . .
C32 C 0.0880(2) 0.20616(18) 0.3470(2) 0.1093(15) Uani 1 1 d . . . .
H32A H 0.041924 0.181112 0.329845 0.164 Uiso 1 1 calc GR . . .
H32B H 0.078084 0.222788 0.394837 0.164 Uiso 1 1 calc GR . . .
H32C H 0.137698 0.182073 0.351040 0.164 Uiso 1 1 calc GR . . .
C33 C 0.16152(16) 0.19293(13) 0.1907(2) 0.0903(11) Uani 1 1 d . . . .
H33A H 0.185240 0.168023 0.230415 0.135 Uiso 1 1 calc GR . . .
H33B H 0.203239 0.202405 0.157044 0.135 Uiso 1 1 calc GR . . .
H33C H 0.116818 0.171394 0.164440 0.135 Uiso 1 1 calc GR . . .
C34 C 0.14764(18) 0.3185(2) 0.10839(13) 0.0925(12) Uani 1 1 d . . . .
H34A H 0.206562 0.313554 0.107046 0.139 Uiso 1 1 calc GR . . .
H34B H 0.132545 0.359290 0.093976 0.139 Uiso 1 1 calc GR . . .
H34C H 0.119710 0.290290 0.074612 0.139 Uiso 1 1 calc GR . . .
C35 C 0.06455(18) 0.41377(12) 0.2160(2) 0.0993(13) Uani 1 1 d . . . .
H35A H 0.012941 0.415030 0.186219 0.149 Uiso 1 1 calc GR . . .
H35B H 0.107352 0.432046 0.189071 0.149 Uiso 1 1 calc GR . . .
H35C H 0.059017 0.435735 0.261430 0.149 Uiso 1 1 calc GR . . .
K1 K 0.30913(2) 0.35677(2) 0.78743(2) 0.03169(10) Uani 1 1 d . . . .
O1 O 0.43617(8) 0.34848(7) 0.68801(7) 0.0446(3) Uani 1 1 d . . . .
O2 O 0.33163(8) 0.24778(6) 0.70267(8) 0.0471(3) Uani 1 1 d . . . .
O3 O 0.39691(10) 0.42612(7) 0.90258(8) 0.0566(4) Uani 1 1 d . . . .
O4 O 0.33583(9) 0.30996(7) 0.93319(7) 0.0475(3) Uani 1 1 d . . . .
O5 O 0.21978(8) 0.45818(6) 0.71978(8) 0.0407(3) Uani 1 1 d . . . .
O6 O 0.13609(8) 0.35953(6) 0.77834(8) 0.0424(3) Uani 1 1 d . . . .
N3 N 0.39900(10) 0.47090(8) 0.74928(10) 0.0477(4) Uani 1 1 d . . . .
N4 N 0.22082(10) 0.24538(8) 0.82562(10) 0.0478(4) Uani 1 1 d . . . .
C36 C 0.47314(13) 0.45159(11) 0.71224(15) 0.0600(6) Uani 1 1 d . . . .
H36A H 0.514027 0.436597 0.749800 0.072 Uiso 1 1 calc R . . .
H36B H 0.496707 0.486917 0.689326 0.072 Uiso 1 1 calc R . . .
C37 C 0.45821(13) 0.40366(12) 0.65430(13) 0.0575(6) Uani 1 1 d . . . .
H37A H 0.413949 0.416388 0.618527 0.069 Uiso 1 1 calc R . . .
H37B H 0.508005 0.397768 0.628015 0.069 Uiso 1 1 calc R . . .
C38 C 0.43043(13) 0.29998(12) 0.63557(12) 0.0549(6) Uani 1 1 d . . . .
H38A H 0.482543 0.295879 0.612347 0.066 Uiso 1 1 calc R . . .
H38B H 0.387191 0.308730 0.596981 0.066 Uiso 1 1 calc R . . .
C39 C 0.41123(13) 0.24276(11) 0.67353(13) 0.0534(5) Uani 1 1 d . . . .
H39A H 0.411322 0.209172 0.638648 0.064 Uiso 1 1 calc R . . .
H39B H 0.453095 0.234873 0.713595 0.064 Uiso 1 1 calc R . . .
C40 C 0.30886(16) 0.19301(10) 0.73716(17) 0.0667(7) Uani 1 1 d . . . .
H40A H 0.349191 0.183191 0.777793 0.080 Uiso 1 1 calc R . . .
H40B H 0.307831 0.159965 0.701449 0.080 Uiso 1 1 calc R . . .
C41 C 0.22445(15) 0.20053(10) 0.76622(17) 0.0650(7) Uani 1 1 d . . . .
H41A H 0.185557 0.212312 0.725307 0.078 Uiso 1 1 calc R . . .
H41B H 0.206576 0.161540 0.784533 0.078 Uiso 1 1 calc R . . .
C42 C 0.42367(18) 0.50521(11) 0.81696(17) 0.0708(7) Uani 1 1 d . . . .
H42A H 0.375606 0.526691 0.833014 0.085 Uiso 1 1 calc R . . .
H42B H 0.464603 0.535380 0.805290 0.085 Uiso 1 1 calc R . . .
C43 C 0.45931(18) 0.46635(13) 0.88031(16) 0.0734(8) Uani 1 1 d . . . .
H43A H 0.506158 0.443252 0.864565 0.088 Uiso 1 1 calc R . . .
H43B H 0.478611 0.491938 0.921816 0.088 Uiso 1 1 calc R . . .
C44 C 0.42325(17) 0.39227(11) 0.96780(12) 0.0606(6) Uani 1 1 d . . . .
H44A H 0.440352 0.419921 1.007913 0.073 Uiso 1 1 calc R . . .
H44B H 0.470317 0.366897 0.957779 0.073 Uiso 1 1 calc R . . .
C45 C 0.35416(17) 0.35391(12) 0.98991(11) 0.0599(6) Uani 1 1 d . . . .
H45A H 0.369650 0.333743 1.036700 0.072 Uiso 1 1 calc R . . .
H45B H 0.305670 0.378851 0.996435 0.072 Uiso 1 1 calc R . . .
C46 C 0.27697(15) 0.26652(14) 0.95508(13) 0.0669(7) Uani 1 1 d . . . .
H46A H 0.225500 0.286847 0.964669 0.080 Uiso 1 1 calc R . . .
H46B H 0.297965 0.246504 1.000525 0.080 Uiso 1 1 calc R . . .
C47 C 0.26138(15) 0.22084(12) 0.89532(16) 0.0661(7) Uani 1 1 d . . . .
H47A H 0.313880 0.202675 0.884389 0.079 Uiso 1 1 calc R . . .
H47B H 0.226758 0.188824 0.913484 0.079 Uiso 1 1 calc R . . .
C48 C 0.34581(14) 0.50889(10) 0.69834(15) 0.0551(6) Uani 1 1 d . . . .
H48A H 0.343837 0.491002 0.649038 0.066 Uiso 1 1 calc R . . .
H48B H 0.370853 0.548820 0.695312 0.066 Uiso 1 1 calc R . . .
C49 C 0.25802(14) 0.51622(9) 0.72124(14) 0.0526(5) Uani 1 1 d . . . .
H49A H 0.258679 0.533300 0.770911 0.063 Uiso 1 1 calc R . . .
H49B H 0.227253 0.543536 0.687231 0.063 Uiso 1 1 calc R . . .
C50 C 0.13467(13) 0.46166(10) 0.73484(14) 0.0506(5) Uani 1 1 d . . . .
H50A H 0.105965 0.490050 0.700837 0.061 Uiso 1 1 calc R . . .
H50B H 0.129697 0.476043 0.785223 0.061 Uiso 1 1 calc R . . .
C51 C 0.09679(12) 0.40006(10) 0.72565(13) 0.0484(5) Uani 1 1 d . . . .
H51A H 0.037931 0.402274 0.732936 0.058 Uiso 1 1 calc R . . .
H51B H 0.103277 0.385262 0.675674 0.058 Uiso 1 1 calc R . . .
C52 C 0.09489(12) 0.30212(10) 0.77608(14) 0.0523(5) Uani 1 1 d . . . .
H52A H 0.099269 0.283363 0.727785 0.063 Uiso 1 1 calc R . . .
H52B H 0.036527 0.307752 0.783688 0.063 Uiso 1 1 calc R . . .
C53 C 0.13418(12) 0.26163(11) 0.83609(14) 0.0560(6) Uani 1 1 d . . . .
H53A H 0.131891 0.282010 0.883641 0.067 Uiso 1 1 calc R . . .
H53B H 0.101813 0.224586 0.838007 0.067 Uiso 1 1 calc R . . .
O7A O 0.1966(5) 0.5671(5) 0.5128(4) 0.091(3) Uani 0.465(16) 1 d . P A 1
O7B O 0.1688(4) 0.6010(5) 0.4869(5) 0.109(3) Uani 0.535(16) 1 d . P A 2
C58 C 0.2026(2) 0.57473(17) 0.4288(2) 0.0893(9) Uani 1 1 d . . . .
H58A H 0.205881 0.617662 0.417090 0.107 Uiso 0.465(16) 1 calc R P A 1
H58B H 0.252922 0.555385 0.414298 0.107 Uiso 0.465(16) 1 calc R P A 1
H58C H 0.242319 0.543670 0.445343 0.107 Uiso 0.535(16) 1 calc R P A 2
H58D H 0.229982 0.604578 0.399410 0.107 Uiso 0.535(16) 1 calc R P A 2
C59 C 0.1308(2) 0.54798(18) 0.3863(2) 0.0919(10) Uani 1 1 d . . . .
H59A H 0.145163 0.508754 0.366185 0.110 Uiso 1 1 calc R . . .
H59B H 0.111932 0.574418 0.345472 0.110 Uiso 1 1 calc R . . .
C60 C 0.0660(2) 0.5412(2) 0.4390(2) 0.1053(12) Uani 1 1 d . . . .
H60A H 0.050351 0.498873 0.443786 0.126 Uiso 1 1 calc R . . .
H60B H 0.017121 0.564646 0.423094 0.126 Uiso 1 1 calc R . . .
C61 C 0.1056(3) 0.5653(2) 0.5118(2) 0.1205(15) Uani 1 1 d . . . .
H61A H 0.084916 0.605957 0.520112 0.145 Uiso 0.465(16) 1 calc R P A 1
H61B H 0.089449 0.539676 0.552188 0.145 Uiso 0.465(16) 1 calc R P A 1
H61C H 0.066698 0.589249 0.538253 0.145 Uiso 0.535(16) 1 calc R P A 2
H61D H 0.127280 0.532617 0.543676 0.145 Uiso 0.535(16) 1 calc R P A 2
O8 O 0.2536(3) 0.58366(15) 0.90271(16) 0.1626(16) Uani 1 1 d . . . .
C54 C 0.2094(5) 0.5380(3) 0.9358(3) 0.190(3) Uani 1 1 d D . . .
H54A H 0.217669 0.499302 0.911684 0.228 Uiso 1 1 calc R . . .
H54B H 0.150558 0.547330 0.932332 0.228 Uiso 1 1 calc R . . .
C55 C 0.2402(6) 0.5361(3) 1.0099(3) 0.223(5) Uani 1 1 d D . . .
H55A H 0.283818 0.505899 1.016867 0.267 Uiso 1 1 calc R . . .
H55B H 0.196372 0.526087 1.042045 0.267 Uiso 1 1 calc R . . .
C56 C 0.2715(6) 0.5946(5) 1.0258(4) 0.231(4) Uani 1 1 d . . . .
H56A H 0.235215 0.616493 1.057252 0.278 Uiso 1 1 calc R . . .
H56B H 0.326317 0.592227 1.051229 0.278 Uiso 1 1 calc R . . .
C57 C 0.2749(7) 0.6234(3) 0.9585(4) 0.243(5) Uani 1 1 d . . . .
H57A H 0.237087 0.657718 0.955821 0.292 Uiso 1 1 calc R . . .
H57B H 0.330587 0.638551 0.953280 0.292 Uiso 1 1 calc R . . .

loop_
_atom_site_aniso_label
_atom_site_aniso_U_11
_atom_site_aniso_U_22
_atom_site_aniso_U_33
_atom_site_aniso_U_23
_atom_site_aniso_U_13
_atom_site_aniso_U_12
Sc1 0.02040(15) 0.02650(16) 0.02615(15) -0.00214(11) 0.00087(11) -0.00277(11)
N1 0.0271(7) 0.0277(7) 0.0397(8) -0.0021(6) 0.0015(6) -0.0007(5)
N2 0.0302(7) 0.0446(8) 0.0297(7) -0.0072(6) 0.0032(6) -0.0046(6)
C1 0.0262(7) 0.0278(8) 0.0338(8) -0.0001(6) -0.0016(6) -0.0043(6)
C2 0.0249(7) 0.0272(8) 0.0301(8) -0.0030(6) -0.0007(6) -0.0006(6)
C3 0.0291(8) 0.0351(9) 0.0431(10) 0.0083(7) 0.0012(7) -0.0026(7)
C4 0.0441(10) 0.0342(10) 0.0575(12) 0.0054(9) 0.0011(9) 0.0029(8)
C5 0.0644(15) 0.0363(11) 0.0934(19) 0.0139(12) 0.0040(13) 0.0078(10)
C6 0.0644(16) 0.0609(16) 0.112(2) 0.0398(16) -0.0165(15) 0.0146(13)
C7 0.0676(16) 0.0733(18) 0.0863(19) 0.0287(15) -0.0368(14) -0.0039(14)
C8 0.0517(12) 0.0476(12) 0.0613(13) 0.0109(10) -0.0190(10) -0.0042(10)
C9 0.0271(8) 0.0317(8) 0.0280(8) 0.0009(6) -0.0003(6) 0.0058(6)
C10 0.0286(8) 0.0351(9) 0.0343(9) -0.0039(7) 0.0023(7) 0.0024(7)
C11 0.0294(9) 0.0470(11) 0.0439(10) 0.0038(8) 0.0071(7) 0.0015(7)
C12 0.0430(10) 0.0619(13) 0.0411(10) -0.0009(9) 0.0167(8) 0.0114(9)
C13 0.0555(12) 0.0517(12) 0.0412(10) -0.0144(9) 0.0092(9) 0.0092(10)
C14 0.0419(10) 0.0358(9) 0.0400(9) -0.0071(8) 0.0029(8) 0.0008(8)
C15 0.0263(8) 0.0292(8) 0.0424(9) -0.0104(7) 0.0046(7) -0.0002(6)
C16 0.0320(9) 0.0338(9) 0.0435(10) -0.0111(7) 0.0022(7) -0.0029(7)
C17 0.0324(9) 0.0349(9) 0.0457(10) -0.0113(8) 0.0000(7) -0.0021(7)
C18 0.0312(9) 0.0559(12) 0.0365(9) -0.0144(8) 0.0038(7) -0.0019(8)
C19 0.0378(11) 0.0903(19) 0.0679(15) -0.0158(14) -0.0064(10) 0.0127(12)
C20 0.0405(10) 0.0625(13) 0.0311(9) -0.0040(8) 0.0026(7) -0.0115(9)
C21 0.0636(14) 0.0804(17) 0.0361(10) 0.0133(11) 0.0009(9) -0.0232(12)
C22 0.0826(18) 0.093(2) 0.0418(12) -0.0179(13) 0.0184(12) -0.0041(15)
C23 0.0293(8) 0.0293(9) 0.0547(11) 0.0070(8) 0.0040(7) -0.0012(7)
C24 0.0550(12) 0.0316(10) 0.0761(15) 0.0081(10) 0.0086(11) 0.0004(9)
C25 0.0451(11) 0.0460(11) 0.0463(11) 0.0147(9) 0.0051(8) 0.0001(9)
C26 0.0229(8) 0.0800(15) 0.0485(11) -0.0293(11) 0.0060(8) -0.0126(9)
C27 0.0354(9) 0.0568(12) 0.0465(11) 0.0091(9) -0.0114(8) -0.0235(9)
C28 0.0255(8) 0.0404(10) 0.0589(12) -0.0167(9) -0.0097(8) -0.0020(7)
C29 0.0257(8) 0.0666(13) 0.0325(9) 0.0004(8) -0.0051(7) -0.0094(8)
C30 0.0245(8) 0.0365(10) 0.0746(14) -0.0034(9) -0.0134(9) -0.0012(7)
C31 0.0343(12) 0.213(4) 0.093(2) -0.093(3) 0.0209(13) -0.0212(18)
C32 0.102(2) 0.119(3) 0.100(2) 0.060(2) -0.0411(19) -0.077(2)
C33 0.0465(13) 0.0666(17) 0.153(3) -0.0643(19) -0.0280(16) 0.0091(12)
C34 0.0632(16) 0.178(4) 0.0347(12) 0.0075(16) -0.0081(11) -0.0422(19)
C35 0.0533(15) 0.0468(14) 0.191(4) 0.0043(18) -0.0433(19) 0.0095(12)
K1 0.02978(18) 0.03293(19) 0.03216(19) 0.00197(14) 0.00066(14) -0.00660(14)
O1 0.0419(7) 0.0527(8) 0.0399(7) 0.0097(6) 0.0087(6) 0.0061(6)
O2 0.0365(7) 0.0418(8) 0.0613(9) -0.0084(6) -0.0092(6) 0.0078(6)
O3 0.0646(10) 0.0513(9) 0.0507(8) -0.0029(7) -0.0192(7) -0.0117(7)
O4 0.0497(8) 0.0606(9) 0.0322(7) 0.0068(6) 0.0033(6) -0.0061(7)
O5 0.0371(7) 0.0330(6) 0.0529(8) 0.0028(6) 0.0094(6) 0.0014(5)
O6 0.0294(6) 0.0470(8) 0.0500(8) 0.0116(6) -0.0036(5) -0.0065(5)
N3 0.0418(9) 0.0360(9) 0.0646(11) 0.0113(8) 0.0004(8) -0.0112(7)
N4 0.0338(8) 0.0420(9) 0.0658(11) 0.0168(8) -0.0098(7) -0.0120(7)
C36 0.0345(10) 0.0587(14) 0.0873(17) 0.0328(13) 0.0068(10) -0.0112(9)
C37 0.0398(11) 0.0740(16) 0.0608(13) 0.0315(12) 0.0190(10) 0.0106(10)
C38 0.0415(11) 0.0849(17) 0.0379(10) -0.0075(11) 0.0009(8) 0.0187(11)
C39 0.0392(10) 0.0589(13) 0.0602(13) -0.0187(11) -0.0098(9) 0.0164(9)
C40 0.0649(15) 0.0321(11) 0.101(2) -0.0076(12) -0.0099(14) 0.0014(10)
C41 0.0542(13) 0.0378(11) 0.100(2) 0.0008(12) -0.0130(13) -0.0169(10)
C42 0.0764(17) 0.0399(12) 0.0939(19) -0.0010(12) -0.0089(14) -0.0282(12)
C43 0.0745(17) 0.0621(15) 0.0793(17) -0.0098(13) -0.0259(14) -0.0292(13)
C44 0.0757(16) 0.0597(14) 0.0428(11) -0.0123(10) -0.0228(11) 0.0028(12)
C45 0.0741(15) 0.0761(16) 0.0285(10) -0.0016(10) -0.0031(10) 0.0154(13)
C46 0.0477(12) 0.104(2) 0.0489(12) 0.0385(14) -0.0004(10) -0.0145(13)
C47 0.0449(12) 0.0605(14) 0.0900(18) 0.0442(14) -0.0149(11) -0.0177(10)
C48 0.0500(12) 0.0363(10) 0.0796(16) 0.0207(10) 0.0088(11) -0.0058(9)
C49 0.0537(12) 0.0310(10) 0.0737(15) 0.0076(9) 0.0080(11) 0.0016(9)
C50 0.0401(10) 0.0487(12) 0.0640(13) 0.0095(10) 0.0107(9) 0.0122(9)
C51 0.0305(9) 0.0579(13) 0.0563(12) 0.0162(10) -0.0011(8) 0.0021(9)
C52 0.0303(9) 0.0527(12) 0.0723(14) 0.0149(11) -0.0084(9) -0.0128(9)
C53 0.0345(10) 0.0572(13) 0.0756(15) 0.0256(11) -0.0021(10) -0.0148(9)
O7A 0.084(4) 0.096(6) 0.092(4) -0.001(4) -0.002(3) -0.015(4)
O7B 0.115(4) 0.104(6) 0.104(5) -0.033(4) -0.018(3) 0.016(4)
C58 0.074(2) 0.090(2) 0.105(3) 0.007(2) 0.0138(18) 0.0110(17)
C59 0.083(2) 0.107(3) 0.087(2) 0.0004(19) 0.0159(17) -0.0127(19)
C60 0.077(2) 0.130(3) 0.111(3) 0.011(2) 0.022(2) -0.005(2)
C61 0.132(4) 0.131(4) 0.106(3) -0.020(3) 0.062(3) 0.013(3)
O8 0.316(5) 0.099(2) 0.0794(17) 0.0078(15) 0.058(2) -0.003(3)
C54 0.289(9) 0.161(5) 0.120(4) -0.004(4) 0.021(5) -0.089(6)
C55 0.462(14) 0.137(5) 0.073(3) 0.028(3) 0.046(5) 0.113(7)
C56 0.254(9) 0.299(11) 0.137(6) -0.116(7) -0.019(6) 0.023(8)
C57 0.425(13) 0.154(5) 0.173(6) -0.096(5) 0.180(8) -0.141(7)

loop_
_atom_type_symbol
_atom_type_description
_atom_type_scat_dispersion_real
_atom_type_scat_dispersion_imag
_atom_type_scat_source
C C 0.0033 0.0016 'International Tables Vol C Tables 4.2.6.8 and 6.1.1.4'
H H 0.0000 0.0000 'International Tables Vol C Tables 4.2.6.8 and 6.1.1.4'
K K 0.2009 0.2494 'International Tables Vol C Tables 4.2.6.8 and 6.1.1.4'
N N 0.0061 0.0033 'International Tables Vol C Tables 4.2.6.8 and 6.1.1.4'
O O 0.0106 0.0060 'International Tables Vol C Tables 4.2.6.8 and 6.1.1.4'
Sc Sc 0.2519 0.3716 'International Tables Vol C Tables 4.2.6.8 and 6.1.1.4'

loop_
_geom_angle_atom_site_label_1
_geom_angle_atom_site_label_2
_geom_angle_atom_site_label_3
_geom_angle
N1 Sc1 C15 30.99(6)
N1 Sc1 C26 109.33(7)
N1 Sc1 C27 141.53(7)
N1 Sc1 C28 140.91(6)
N1 Sc1 C29 108.92(6)
N1 Sc1 C30 92.65(6)
N2 Sc1 N1 59.80(5)
N2 Sc1 C15 31.24(6)
N2 Sc1 C26 91.65(6)
N2 Sc1 C27 109.06(6)
N2 Sc1 C28 141.13(6)
N2 Sc1 C29 139.57(6)
N2 Sc1 C30 107.24(6)
C1 Sc1 N1 116.94(5)
C1 Sc1 N2 101.50(6)
C1 Sc1 C2 36.27(6)
C1 Sc1 C15 103.44(6)
C1 Sc1 C26 132.33(7)
C1 Sc1 C27 101.10(7)
C1 Sc1 C28 93.30(6)
C1 Sc1 C29 116.78(7)
C1 Sc1 C30 146.48(6)
C2 Sc1 N1 96.75(6)
C2 Sc1 N2 118.89(6)
C2 Sc1 C15 101.88(5)
C2 Sc1 C26 147.39(6)
C2 Sc1 C27 118.63(7)
C2 Sc1 C28 94.05(6)
C2 Sc1 C29 100.33(6)
C2 Sc1 C30 131.13(7)
C26 Sc1 C15 110.58(6)
C27 Sc1 C15 136.88(7)
C27 Sc1 C26 32.26(8)
C28 Sc1 C15 162.76(6)
C28 Sc1 C26 53.35(6)
C28 Sc1 C27 32.23(7)
C28 Sc1 C30 53.33(6)
C29 Sc1 C15 135.94(7)
C29 Sc1 C26 53.35(6)
C29 Sc1 C27 53.26(6)
C29 Sc1 C28 32.01(7)
C29 Sc1 C30 32.35(7)
C30 Sc1 C15 110.08(6)
C30 Sc1 C26 32.18(8)
C30 Sc1 C27 53.38(7)
C15 N1 Sc1 88.13(10)
C15 N1 C23 121.93(14)
C23 N1 Sc1 135.51(11)
C15 N2 Sc1 88.52(10)
C15 N2 C20 121.91(15)
C20 N2 Sc1 137.78(13)
C2 C1 Sc1 71.98(10)
C2 C1 C3 127.94(16)
C3 C1 Sc1 159.97(13)
C1 C2 Sc1 71.75(10)
C1 C2 C9 130.19(15)
C9 C2 Sc1 157.97(12)
C4 C3 C1 121.99(16)
C8 C3 C1 121.43(17)
C8 C3 C4 116.50(18)
C5 C4 C3 121.8(2)
C6 C5 C4 120.6(2)
C5 C6 C7 119.1(2)
C8 C7 C6 120.4(2)
C7 C8 C3 121.6(2)
C10 C9 C2 121.27(15)
C14 C9 C2 122.35(15)
C14 C9 C10 116.20(15)
C11 C10 C9 122.20(16)
C12 C11 C10 120.21(18)
C13 C12 C11 119.04(17)
C12 C13 C14 120.97(18)
C13 C14 C9 121.37(18)
N1 C15 Sc1 60.88(9)
N1 C15 N2 114.31(14)
N1 C15 C16 122.98(16)
N2 C15 Sc1 60.24(9)
N2 C15 C16 122.29(16)
C16 C15 Sc1 148.89(11)
C15 C16 C17 110.55(14)
C18 C17 C16 113.36(15)
C17 C18 C19 112.85(17)
N2 C20 C21 108.36(16)
N2 C20 C22 111.44(19)
C21 C20 C22 111.54(19)
N1 C23 C24 112.07(16)
N1 C23 C25 108.89(15)
C25 C23 C24 109.29(17)
C27 C26 Sc1 73.68(11)
C27 C26 C31 126.8(3)
C30 C26 Sc1 73.64(10)
C30 C26 C27 107.86(17)
C30 C26 C31 125.3(3)
C31 C26 Sc1 121.34(14)
C26 C27 Sc1 74.06(10)
C26 C27 C32 126.8(3)
C28 C27 Sc1 73.57(10)
C28 C27 C26 107.80(18)
C28 C27 C32 125.2(3)
C32 C27 Sc1 122.28(15)
C27 C28 Sc1 74.20(10)
C27 C28 C33 125.6(2)
C29 C28 Sc1 73.72(10)
C29 C28 C27 108.23(18)
C29 C28 C33 126.2(2)
C33 C28 Sc1 119.24(13)
C28 C29 Sc1 74.27(10)
C28 C29 C30 108.43(17)
C28 C29 C34 124.7(2)
C30 C29 Sc1 74.33(10)
C30 C29 C34 126.8(2)
C34 C29 Sc1 119.04(13)
C26 C30 Sc1 74.18(11)
C26 C30 C29 107.67(18)
C26 C30 C35 125.6(3)
C29 C30 Sc1 73.32(10)
C29 C30 C35 126.6(3)
C35 C30 Sc1 120.90(14)
O1 K1 O2 59.02(4)
O1 K1 O3 98.56(5)
O1 K1 O4 119.71(4)
O1 K1 O5 98.42(4)
O1 K1 N3 61.60(5)
O1 K1 N4 118.73(5)
O2 K1 O5 119.88(4)
O2 K1 N3 119.58(5)
O2 K1 N4 60.76(5)
O3 K1 O2 138.76(4)
O3 K1 O5 95.87(4)
O3 K1 N3 59.92(5)
O3 K1 N4 119.80(5)
O4 K1 O2 99.95(4)
O4 K1 O3 59.06(4)
O4 K1 O5 135.64(4)
O4 K1 N3 118.18(5)
O4 K1 N4 61.58(5)
O5 K1 N3 59.47(4)
O5 K1 N4 120.47(4)
O6 K1 O1 137.23(4)
O6 K1 O2 98.62(4)
O6 K1 O3 118.28(5)
O6 K1 O4 98.63(4)
O6 K1 O5 59.19(4)
O6 K1 N3 117.83(4)
O6 K1 N4 62.06(4)
N4 K1 N3 179.65(6)
C37 O1 K1 115.67(12)
C37 O1 C38 111.40(17)
C38 O1 K1 116.94(12)
C39 O2 K1 114.20(12)
C40 O2 K1 115.43(14)
C40 O2 C39 111.36(17)
C43 O3 K1 116.85(14)
C43 O3 C44 112.33(18)
C44 O3 K1 114.91(12)
C45 O4 K1 115.51(12)
C45 O4 C46 111.52(18)
C46 O4 K1 116.13(12)
C49 O5 K1 118.98(12)
C49 O5 C50 111.96(15)
C50 O5 K1 115.06(11)
C51 O6 K1 116.92(10)
C51 O6 C52 110.52(15)
C52 O6 K1 116.49(11)
C36 N3 K1 106.49(12)
C42 N3 K1 110.35(13)
C42 N3 C36 110.04(19)
C42 N3 C48 109.85(19)
C48 N3 K1 110.28(11)
C48 N3 C36 109.78(18)
C41 N4 K1 110.28(13)
C41 N4 C47 109.8(2)
C41 N4 C53 110.22(17)
C47 N4 K1 108.04(11)
C53 N4 K1 108.01(12)
C53 N4 C47 110.47(19)
N3 C36 C37 115.08(17)
O1 C37 C36 109.83(18)
O1 C38 C39 109.72(17)
O2 C39 C38 109.19(17)
O2 C40 C41 109.20(19)
N4 C41 C40 114.42(18)
N3 C42 C43 113.9(2)
O3 C43 C42 109.0(2)
O3 C44 C45 109.38(19)
O4 C45 C44 108.54(18)
O4 C46 C47 109.70(19)
N4 C47 C46 114.4(2)
N3 C48 C49 114.06(18)
O5 C49 C48 108.32(17)
O5 C50 C51 108.96(17)
O6 C51 C50 109.58(17)
O6 C52 C53 109.28(16)
N4 C53 C52 114.16(18)
C61 O7A C58 97.0(6)
C58 O7B C61 110.8(5)
O7B C58 C59 103.3(4)
C59 C58 O7A 111.8(3)
C58 C59 C60 106.0(3)
C59 C60 C61 104.4(3)
O7A C61 C60 112.5(3)
O7B C61 C60 101.2(4)
C57 O8 C54 105.0(4)
O8 C54 C55 105.9(6)
C54 C55 C56 105.4(6)
C57 C56 C55 106.1(5)
O8 C57 C56 109.5(6)

loop_
_geom_bond_atom_site_label_1
_geom_bond_atom_site_label_2
_geom_bond_distance
Sc1 N1 2.2476(14)
Sc1 N2 2.2329(14)
Sc1 C1 2.1677(17)
Sc1 C2 2.1705(16)
Sc1 C15 2.5713(16)
Sc1 C26 2.5336(18)
Sc1 C27 2.5288(18)
Sc1 C28 2.5207(17)
Sc1 C29 2.5138(17)
Sc1 C30 2.5267(17)
N1 C15 1.325(2)
N1 C23 1.474(2)
N2 C15 1.334(2)
N2 C20 1.453(2)
C1 C2 1.350(2)
C1 C3 1.463(2)
C2 C9 1.464(2)
C3 C4 1.404(3)
C3 C8 1.403(3)
C4 C5 1.386(3)
C5 C6 1.375(4)
C6 C7 1.391(4)
C7 C8 1.386(3)
C9 C10 1.405(2)
C9 C14 1.405(2)
C10 C11 1.388(2)
C11 C12 1.383(3)
C12 C13 1.379(3)
C13 C14 1.391(3)
C15 C16 1.527(2)
C16 C17 1.539(2)
C17 C18 1.508(2)
C18 C19 1.510(3)
C20 C21 1.521(3)
C20 C22 1.525(3)
C23 C24 1.525(3)
C23 C25 1.513(3)
C26 C27 1.407(3)
C26 C30 1.403(3)
C26 C31 1.504(3)
C27 C28 1.402(3)
C27 C32 1.507(3)
C28 C29 1.388(3)
C28 C33 1.504(3)
C29 C30 1.404(3)
C29 C34 1.511(3)
C30 C35 1.511(3)
K1 O1 2.8223(13)
K1 O2 2.8790(14)
K1 O3 2.8693(14)
K1 O4 2.8260(14)
K1 O5 2.8807(13)
K1 O6 2.7892(13)
K1 N3 3.0031(16)
K1 N4 2.9405(16)
O1 C37 1.414(3)
O1 C38 1.424(3)
O2 C39 1.427(3)
O2 C40 1.416(3)
O3 C43 1.420(3)
O3 C44 1.431(3)
O4 C45 1.423(3)
O4 C46 1.423(3)
O5 C49 1.418(2)
O5 C50 1.422(2)
O6 C51 1.420(2)
O6 C52 1.427(2)
N3 C36 1.474(3)
N3 C42 1.466(3)
N3 C48 1.473(3)
N4 C41 1.460(3)
N4 C47 1.478(3)
N4 C53 1.469(3)
C36 C37 1.491(4)
C38 C39 1.475(4)
C40 C41 1.503(4)
C42 C43 1.508(4)
C44 C45 1.476(4)
C46 C47 1.481(4)
C48 C49 1.513(3)
C50 C51 1.491(3)
C52 C53 1.507(3)
O7A C58 1.532(8)
O7A C61 1.470(10)
O7B C58 1.345(6)
O7B C61 1.387(8)
C58 C59 1.468(5)
C59 C60 1.469(5)
C60 C61 1.514(6)
O8 C54 1.390(6)
O8 C57 1.358(7)
C54 C55 1.393(6)
C55 C56 1.405(11)
C56 C57 1.373(10)
